data_4125435
loop_
_publ_author_name
'Lopchuk, Justin M.'
'Fjelbye, Kasper'
'Kawamata, Yu'
'Malins, Lara R.'
'Pan, Chung-Mao'
'Gianatassio, Ryan'
'Wang, Jie'
'Prieto, Liher'
'Bradow, James'
'Brandt, Thomas A.'
'Collins, Michael R.'
'Elleraas, Jeff'
'Ewanicki, Jason'
'Farrell, William'
'Fadeyi, Olugbeminiyi O.'
'Gallego, Gary M.'
'Mousseau, James J.'
'Oliver, Robert'
'Sach, Neal W.'
'Smith, Jason K.'
'Spangler, Jillian E.'
'Zhu, Huichin'
'Zhu, Jinjiang'
'Baran, Phil S.'

_publ_section_title
;
 Strain-Release Heteroatom Functionalization: Development, Scope, and
 Stereospecificity.
;
_journal_issue 8
_journal_name_full 'Journal of the American Chemical Society'
_journal_page_first 3209
_journal_page_last 3226
_journal_paper_doi 10.1021/jacs.6b13229
_journal_volume 139
_journal_year 2017
_chemical_absolute_configuration ad
_chemical_formula_moiety 'C20 H21 F2 N O2 S'
_chemical_formula_sum 'C20 H21 F2 N O2 S'
_chemical_formula_weight 377.44
_space_group_crystal_system monoclinic
_space_group_IT_number 5
_space_group_name_Hall 'C 2y'
_space_group_name_H-M_alt 'C 1 2 1'
_symmetry_space_group_name_Hall 'C 2y'
_symmetry_space_group_name_H-M 'C 1 2 1'
_atom_sites_solution_hydrogens geom
_atom_sites_solution_primary dual
_atom_sites_solution_secondary difmap
_audit_creation_date 2016-07-28
_audit_creation_method
;
Olex2 1.2-beta
(compiled 2016.07.26 svn.r3321 for OlexSys, GUI svn.r5206)
;
_cell_angle_alpha 90
_cell_angle_beta 98.1860(10)
_cell_angle_gamma 90
_cell_formula_units_Z 8
_cell_length_a 63.0115(19)
_cell_length_b 6.0061(2)
_cell_length_c 9.4791(3)
_cell_measurement_reflns_used 9840
_cell_measurement_temperature 100.0
_cell_measurement_theta_max 67.944
_cell_measurement_theta_min 2.834
_cell_volume 3550.8(2)
_computing_cell_refinement 'SAINT v8.34A (Bruker, 2013)'
_computing_data_collection 'APEX2 v2014.11-0 (Bruker, 2014)'
_computing_data_reduction 'SAINT v8.34A (Bruker, 2013)'
_computing_molecular_graphics 'Olex2 (Dolomanov et al., 2009)'
_computing_publication_material 'Olex2 (Dolomanov et al., 2009)'
_computing_structure_refinement 'ShelXL (Sheldrick, 2015)'
_computing_structure_solution 'ShelXT (Sheldrick, 2015)'
_diffrn_ambient_temperature 100.0
_diffrn_detector 'Bruker APEX-II CCD'
_diffrn_detector_area_resol_mean 7.9
_diffrn_detector_type 'CCD Area Detector'
_diffrn_measured_fraction_theta_full 0.987
_diffrn_measured_fraction_theta_max 0.983
_diffrn_measurement_device 'Kappa Four-Circle Diffractometer'
_diffrn_measurement_device_type 'Bruker X8 APEX II'
_diffrn_measurement_method '\w and \f scans'
_diffrn_radiation_monochromator 'Double Bounce Multilayer Mirrors'
_diffrn_radiation_probe x-ray
_diffrn_radiation_type CuK\a
_diffrn_radiation_wavelength 1.54178
_diffrn_reflns_av_R_equivalents 0.0678
_diffrn_reflns_av_unetI/netI 0.0541
_diffrn_reflns_Laue_measured_fraction_full 0.987
_diffrn_reflns_Laue_measured_fraction_max 0.983
_diffrn_reflns_limit_h_max 73
_diffrn_reflns_limit_h_min -75
_diffrn_reflns_limit_k_max 7
_diffrn_reflns_limit_k_min -6
_diffrn_reflns_limit_l_max 11
_diffrn_reflns_limit_l_min -11
_diffrn_reflns_number 29665
_diffrn_reflns_point_group_measured_fraction_full 0.963
_diffrn_reflns_point_group_measured_fraction_max 0.958
_diffrn_reflns_theta_full 68.000
_diffrn_reflns_theta_max 68.328
_diffrn_reflns_theta_min 1.417
_diffrn_source 'Micro Focus Rotating Anode'
_diffrn_source_type 'Bruker Microstar FR-592'
_diffrn_standards_number 0
_exptl_absorpt_coefficient_mu 1.928
_exptl_absorpt_correction_T_max 0.3200
_exptl_absorpt_correction_T_min 0.1518
_exptl_absorpt_correction_type multi-scan
_exptl_absorpt_process_details
;
SADABS-2014/5 (Bruker,2014/5) was used for absorption correction.
wR2(int) was 0.1465 before and 0.0954 after correction.
The Ratio of minimum to maximum transmission is 0.4744.
The \l/2 correction factor is 0.00150.
;
_exptl_crystal_colour Colorless
_exptl_crystal_colour_primary Colorless
_exptl_crystal_density_diffrn 1.412
_exptl_crystal_description Block
_exptl_crystal_F_000 1584
_exptl_crystal_size_max 0.134
_exptl_crystal_size_mid 0.122
_exptl_crystal_size_min 0.095
_refine_diff_density_max 0.250
_refine_diff_density_min -0.442
_refine_diff_density_rms 0.054
_refine_ls_abs_structure_details
;
 Flack x determined using 2422 quotients [(I+)-(I-)]/[(I+)+(I-)]
 (Parsons, Flack and Wagner, Acta Cryst. B69 (2013) 249-259).
;
_refine_ls_abs_structure_Flack 0.042(9)
_refine_ls_extinction_method none
_refine_ls_goodness_of_fit_ref 1.064
_refine_ls_hydrogen_treatment constr
_refine_ls_matrix_type full
_refine_ls_number_parameters 469
_refine_ls_number_reflns 6267
_refine_ls_number_restraints 1
_refine_ls_restrained_S_all 1.063
_refine_ls_R_factor_all 0.0401
_refine_ls_R_factor_gt 0.0380
_refine_ls_shift/su_max 0.001
_refine_ls_shift/su_mean 0.000
_refine_ls_structure_factor_coef Fsqd
_refine_ls_weighting_details 'w=1/[\s^2^(Fo^2^)+(0.0598P)^2^+0.4071P] where P=(Fo^2^+2Fc^2^)/3'
_refine_ls_weighting_scheme calc
_refine_ls_wR_factor_gt 0.0984
_refine_ls_wR_factor_ref 0.1003
_reflns_Friedel_coverage 0.767
_reflns_Friedel_fraction_full 0.935
_reflns_Friedel_fraction_max 0.927
_reflns_number_gt 5931
_reflns_number_total 6267
_reflns_threshold_expression 'I > 2\s(I)'
_cod_data_source_file ja6b13229_si_016.cif
_cod_data_source_block Baran602
_cod_depositor_comments
;
The following automatic conversions were performed:

'_diffrn_radiation_probe' value 'X-ray' changed to 'x-ray' according
to
/usr/data/users/saulius/crontab/automatic-downloads/rss-feeds/ACS/lib/dictionaries/cif_core.dic
dictionary named 'cif_core.dic' version 2.4.2 from 2011-04-26.

Automatic conversion script
Id: cif_fix_values 4268 2015-11-12 08:31:59Z antanas 

 Adding full bibliography for 4125430--4125440.cif.
;
_cod_database_code 4125435
_shelx_space_group_comment
;
The symmetry employed for this shelxl refinement is uniquely defined
by the following loop, which should always be used as a source of
symmetry information in preference to the above space-group names.
They are only intended as comments.
;
_shelx_estimated_absorpt_t_max 0.838
_shelx_estimated_absorpt_t_min 0.782
_olex2_refinement_description
;
1. Fixed Uiso
 At 1.2 times of:
  All C(H) groups, All C(H,H) groups
2.a Ternary CH refined with riding coordinates:
 C1(H1), C3(H3), C1'(H1'), C3'(H3')
2.b Secondary CH2 refined with riding coordinates:
 C2(H2A,H2B), C4(H4A,H4B), C5(H5A,H5B), C6(H6A,H6B), C9(H9A,H9B), C10(H10A,
 H10B), C2'(H2'A,H2'B), C4'(H4'A,H4'B), C5'(H5'A,H5'B), C6'(H6'A,H6'B),
 C9'(H9'A,H9'B), C10'(H10C,H10D)
2.c Aromatic/amide H refined with riding coordinates:
 C11(H11), C12(H12), C13(H13), C14(H14), C16(H16), C18(H18), C20(H20),
 C11'(H11'), C12'(H12'), C13'(H13'), C14'(H14'), C16'(H16'), C18'(H18'),
 C20'(H20')
;
_shelx_shelxl_version_number 2014/7
_olex2_submission_special_instructions 'No special instructions were received'

loop_
_space_group_symop_operation_xyz
'x, y, z'
'-x, y, -z'
'x+1/2, y+1/2, z'
'-x+1/2, y+1/2, -z'

loop_
_atom_site_label
_atom_site_type_symbol
_atom_site_fract_x
_atom_site_fract_y
_atom_site_fract_z
_atom_site_U_iso_or_equiv
_atom_site_adp_type
_atom_site_occupancy
_atom_site_site_symmetry_order
_atom_site_calc_flag
_atom_site_refinement_flags_posn
S1 S 0.33630(2) 0.47933(13) 0.26500(7) 0.02144(18) Uani 1 1 d .
F1 F 0.27701(4) 1.0506(4) 0.2745(3) 0.0474(6) Uani 1 1 d .
F2 F 0.27589(3) 0.4182(5) 0.5624(2) 0.0471(7) Uani 1 1 d .
O1 O 0.33910(4) 0.5965(4) 0.1363(2) 0.0272(5) Uani 1 1 d .
O2 O 0.33468(4) 0.2418(4) 0.2587(2) 0.0313(6) Uani 1 1 d .
N1 N 0.41160(4) 0.5858(5) 0.2901(3) 0.0213(6) Uani 1 1 d .
C1 C 0.35758(5) 0.5552(6) 0.4029(3) 0.0242(7) Uani 1 1 d .
H1 H 0.3538 0.5135 0.4983 0.029 Uiso 1 1 calc R
C2 C 0.37852(5) 0.4428(6) 0.3793(3) 0.0250(7) Uani 1 1 d .
H2A H 0.3758 0.2909 0.3404 0.030 Uiso 1 1 calc R
H2B H 0.3884 0.4325 0.4700 0.030 Uiso 1 1 calc R
C3 C 0.38803(5) 0.5907(6) 0.2724(3) 0.0215(6) Uani 1 1 d .
H3 H 0.3822 0.5429 0.1734 0.026 Uiso 1 1 calc R
C4 C 0.37966(5) 0.8272(5) 0.2990(3) 0.0229(7) Uani 1 1 d .
H4A H 0.3916 0.9224 0.3441 0.028 Uiso 1 1 calc R
H4B H 0.3734 0.8965 0.2077 0.028 Uiso 1 1 calc R
C5 C 0.36241(5) 0.8034(6) 0.3983(3) 0.0254(7) Uani 1 1 d .
H5A H 0.3678 0.8597 0.4949 0.030 Uiso 1 1 calc R
H5B H 0.3493 0.8877 0.3603 0.030 Uiso 1 1 calc R
C6 C 0.41881(5) 0.7189(6) 0.1771(3) 0.0247(7) Uani 1 1 d .
H6A H 0.4148 0.8762 0.1899 0.030 Uiso 1 1 calc R
H6B H 0.4112 0.6680 0.0842 0.030 Uiso 1 1 calc R
C7 C 0.44255(5) 0.7068(6) 0.1731(4) 0.0258(7) Uani 1 1 d .
C8 C 0.45490(5) 0.5389(6) 0.2437(4) 0.0276(7) Uani 1 1 d .
C9 C 0.44446(5) 0.3664(6) 0.3278(4) 0.0283(7) Uani 1 1 d .
H9A H 0.4477 0.4009 0.4307 0.034 Uiso 1 1 calc R
H9B H 0.4505 0.2178 0.3119 0.034 Uiso 1 1 calc R
C10 C 0.42022(5) 0.3606(6) 0.2843(4) 0.0257(7) Uani 1 1 d .
H10A H 0.4168 0.3008 0.1863 0.031 Uiso 1 1 calc R
H10B H 0.4136 0.2620 0.3495 0.031 Uiso 1 1 calc R
C11 C 0.45204(6) 0.8612(7) 0.0926(4) 0.0345(8) Uani 1 1 d .
H11 H 0.4434 0.9731 0.0418 0.041 Uiso 1 1 calc R
C12 C 0.47366(7) 0.8547(7) 0.0851(5) 0.0458(10) Uani 1 1 d .
H12 H 0.4800 0.9620 0.0301 0.055 Uiso 1 1 calc R
C13 C 0.48623(7) 0.6902(8) 0.1583(6) 0.0515(12) Uani 1 1 d .
H13 H 0.5012 0.6859 0.1550 0.062 Uiso 1 1 calc R
C14 C 0.47684(6) 0.5329(7) 0.2361(5) 0.0409(10) Uani 1 1 d .
H14 H 0.4854 0.4193 0.2850 0.049 Uiso 1 1 calc R
C15 C 0.31287(5) 0.5837(6) 0.3256(3) 0.0224(7) Uani 1 1 d .
C16 C 0.30451(5) 0.7860(6) 0.2753(3) 0.0273(7) Uani 1 1 d .
H16 H 0.3112 0.8722 0.2099 0.033 Uiso 1 1 calc R
C17 C 0.28600(6) 0.8574(6) 0.3246(4) 0.0329(8) Uani 1 1 d .
C18 C 0.27617(6) 0.7381(7) 0.4214(4) 0.0339(9) Uani 1 1 d .
H18 H 0.2635 0.7910 0.4544 0.041 Uiso 1 1 calc R
C19 C 0.28542(5) 0.5395(7) 0.4679(4) 0.0322(8) Uani 1 1 d .
C20 C 0.30368(5) 0.4556(7) 0.4233(3) 0.0277(7) Uani 1 1 d .
H20 H 0.3097 0.3173 0.4573 0.033 Uiso 1 1 calc R
S1' S 0.33156(2) 0.80637(14) 0.72902(7) 0.02344(19) Uani 1 1 d .
F1' F 0.26036(4) 1.1417(4) 0.8140(2) 0.0463(6) Uani 1 1 d .
F2' F 0.27981(3) 0.4507(4) 1.0241(2) 0.0422(5) Uani 1 1 d .
O1' O 0.32948(4) 0.9678(5) 0.6159(2) 0.0301(5) Uani 1 1 d .
O2' O 0.33621(4) 0.5795(4) 0.6972(2) 0.0294(5) Uani 1 1 d .
N1' N 0.40444(4) 1.1332(5) 0.8072(3) 0.0236(6) Uani 1 1 d .
C1' C 0.35164(5) 0.8938(6) 0.8709(3) 0.0255(7) Uani 1 1 d .
H1' H 0.3512 0.7960 0.9558 0.031 Uiso 1 1 calc R
C2' C 0.37396(5) 0.8769(6) 0.8211(3) 0.0230(7) Uani 1 1 d .
H2'A H 0.3843 0.8007 0.8939 0.028 Uiso 1 1 calc R
H2'B H 0.3730 0.7926 0.7307 0.028 Uiso 1 1 calc R
C3' C 0.38108(5) 1.1161(6) 0.8000(3) 0.0234(7) Uani 1 1 d .
H3' H 0.3740 1.1725 0.7056 0.028 Uiso 1 1 calc R
C4' C 0.37175(5) 1.2376(6) 0.9205(3) 0.0273(7) Uani 1 1 d .
H4'A H 0.3804 1.2082 1.0141 0.033 Uiso 1 1 calc R
H4'B H 0.3711 1.4003 0.9036 0.033 Uiso 1 1 calc R
C5' C 0.34927(5) 1.1388(6) 0.9136(4) 0.0283(7) Uani 1 1 d .
H5'A H 0.3390 1.2176 0.8418 0.034 Uiso 1 1 calc R
H5'B H 0.3442 1.1494 1.0075 0.034 Uiso 1 1 calc R
C6' C 0.41126(5) 1.0099(6) 0.6874(3) 0.0244(7) Uani 1 1 d .
H6'A H 0.4027 1.0609 0.5977 0.029 Uiso 1 1 calc R
H6'B H 0.4082 0.8497 0.6988 0.029 Uiso 1 1 calc R
C7' C 0.43473(5) 1.0385(6) 0.6758(3) 0.0257(7) Uani 1 1 d .
C8' C 0.44675(6) 1.2107(6) 0.7458(3) 0.0281(7) Uani 1 1 d .
C9' C 0.43620(5) 1.3727(6) 0.8347(4) 0.0289(7) Uani 1 1 d .
H9'A H 0.4410 1.5254 0.8163 0.035 Uiso 1 1 calc R
H9'B H 0.4407 1.3393 0.9368 0.035 Uiso 1 1 calc R
C10' C 0.41191(5) 1.3624(6) 0.8025(3) 0.0261(7) Uani 1 1 d .
H10C H 0.4056 1.4529 0.8731 0.031 Uiso 1 1 calc R
H10D H 0.4071 1.4257 0.7067 0.031 Uiso 1 1 calc R
C11' C 0.44430(5) 0.8900(6) 0.5897(3) 0.0293(7) Uani 1 1 d .
H11' H 0.4360 0.7746 0.5406 0.035 Uiso 1 1 calc R
C12' C 0.46582(6) 0.9098(7) 0.5754(4) 0.0364(9) Uani 1 1 d .
H12' H 0.4722 0.8088 0.5169 0.044 Uiso 1 1 calc R
C13' C 0.47789(6) 1.0785(7) 0.6473(4) 0.0405(9) Uani 1 1 d .
H13' H 0.4927 1.0924 0.6390 0.049 Uiso 1 1 calc R
C14' C 0.46843(6) 1.2265(7) 0.7309(4) 0.0367(9) Uani 1 1 d .
H14' H 0.4769 1.3416 0.7795 0.044 Uiso 1 1 calc R
C15' C 0.30726(5) 0.8057(6) 0.8050(3) 0.0250(7) Uani 1 1 d .
C16' C 0.29330(5) 0.9842(7) 0.7792(3) 0.0293(7) Uani 1 1 d .
H16' H 0.2965 1.1088 0.7241 0.035 Uiso 1 1 calc R
C17' C 0.27450(5) 0.9711(7) 0.8380(4) 0.0333(8) Uani 1 1 d .
C18' C 0.26935(5) 0.7973(7) 0.9195(4) 0.0349(8) Uani 1 1 d .
H18' H 0.2563 0.7947 0.9589 0.042 Uiso 1 1 calc R
C19' C 0.28407(6) 0.6249(7) 0.9421(4) 0.0320(8) Uani 1 1 d .
C20' C 0.30300(5) 0.6232(6) 0.8851(3) 0.0274(7) Uani 1 1 d .
H20' H 0.3127 0.5017 0.9003 0.033 Uiso 1 1 calc R

loop_
_atom_site_aniso_label
_atom_site_aniso_U_11
_atom_site_aniso_U_22
_atom_site_aniso_U_33
_atom_site_aniso_U_23
_atom_site_aniso_U_13
_atom_site_aniso_U_12
S1 0.0236(4) 0.0203(4) 0.0210(3) -0.0002(3) 0.0054(3) -0.0011(3)
F1 0.0369(12) 0.0312(13) 0.0712(16) -0.0024(11) -0.0018(11) 0.0095(10)
F2 0.0316(11) 0.073(2) 0.0395(11) 0.0106(11) 0.0153(9) -0.0044(11)
O1 0.0286(12) 0.0327(14) 0.0207(10) 0.0039(10) 0.0049(8) -0.0041(10)
O2 0.0316(13) 0.0285(15) 0.0349(13) -0.0038(10) 0.0089(10) 0.0001(10)
N1 0.0226(13) 0.0169(14) 0.0247(13) 0.0002(11) 0.0047(10) 0.0003(10)
C1 0.0239(15) 0.0288(19) 0.0205(14) 0.0026(13) 0.0057(12) 0.0053(13)
C2 0.0284(16) 0.0201(19) 0.0263(15) 0.0033(13) 0.0038(12) 0.0014(13)
C3 0.0219(15) 0.0200(18) 0.0228(15) -0.0005(13) 0.0039(11) -0.0003(13)
C4 0.0253(15) 0.0167(18) 0.0271(15) -0.0012(13) 0.0047(12) 0.0021(13)
C5 0.0259(15) 0.0245(18) 0.0261(15) -0.0044(14) 0.0053(12) 0.0008(14)
C6 0.0281(17) 0.0207(18) 0.0259(15) 0.0016(13) 0.0056(13) 0.0007(13)
C7 0.0301(18) 0.0181(18) 0.0302(16) -0.0047(13) 0.0075(13) 0.0016(13)
C8 0.0287(17) 0.022(2) 0.0326(17) -0.0039(14) 0.0072(13) 0.0014(13)
C9 0.0271(16) 0.0247(19) 0.0331(16) 0.0022(14) 0.0043(13) 0.0058(14)
C10 0.0264(16) 0.0203(18) 0.0314(16) -0.0009(13) 0.0072(12) -0.0001(13)
C11 0.0377(19) 0.025(2) 0.044(2) 0.0041(16) 0.0165(16) 0.0033(16)
C12 0.040(2) 0.036(3) 0.067(3) 0.008(2) 0.029(2) -0.0014(18)
C13 0.031(2) 0.048(3) 0.082(3) 0.009(2) 0.026(2) 0.0029(18)
C14 0.0294(19) 0.038(3) 0.056(2) 0.0020(18) 0.0092(17) 0.0062(16)
C15 0.0233(15) 0.0212(17) 0.0226(15) -0.0053(13) 0.0028(12) -0.0033(13)
C16 0.0273(16) 0.0238(19) 0.0300(16) -0.0023(14) 0.0016(12) -0.0047(14)
C17 0.0293(17) 0.024(2) 0.0425(19) -0.0098(16) -0.0046(14) 0.0034(14)
C18 0.0224(16) 0.042(2) 0.0373(19) -0.0118(17) 0.0058(14) 0.0008(15)
C19 0.0237(16) 0.049(3) 0.0246(16) -0.0010(15) 0.0045(13) -0.0079(15)
C20 0.0254(16) 0.030(2) 0.0268(15) -0.0004(14) 0.0012(12) -0.0017(14)
S1' 0.0227(4) 0.0284(5) 0.0199(3) -0.0018(3) 0.0053(3) 0.0010(3)
F1' 0.0331(11) 0.0618(17) 0.0445(12) 0.0036(11) 0.0074(9) 0.0218(11)
F2' 0.0356(11) 0.0481(15) 0.0456(12) 0.0055(11) 0.0148(9) -0.0097(10)
O1' 0.0305(12) 0.0367(15) 0.0237(11) 0.0055(11) 0.0059(9) 0.0026(11)
O2' 0.0264(11) 0.0358(15) 0.0269(11) -0.0042(10) 0.0066(9) -0.0001(10)
N1' 0.0257(14) 0.0183(15) 0.0271(13) -0.0011(11) 0.0042(10) 0.0007(11)
C1' 0.0281(16) 0.0301(19) 0.0191(14) 0.0037(13) 0.0058(12) 0.0012(13)
C2' 0.0228(15) 0.0222(18) 0.0246(14) -0.0002(13) 0.0053(12) 0.0007(13)
C3' 0.0248(16) 0.0222(18) 0.0226(15) 0.0011(13) 0.0017(12) 0.0031(13)
C4' 0.0301(17) 0.0246(19) 0.0273(16) -0.0032(14) 0.0043(13) 0.0029(14)
C5' 0.0317(18) 0.029(2) 0.0261(16) -0.0053(14) 0.0102(13) 0.0006(14)
C6' 0.0276(16) 0.0186(18) 0.0276(15) -0.0023(13) 0.0057(12) -0.0019(13)
C7' 0.0276(17) 0.0238(19) 0.0259(15) 0.0038(13) 0.0046(12) -0.0026(13)
C8' 0.0289(17) 0.030(2) 0.0257(16) 0.0018(14) 0.0029(13) -0.0036(14)
C9' 0.0334(17) 0.0216(18) 0.0312(16) -0.0003(14) 0.0033(13) -0.0051(14)
C10' 0.0329(17) 0.0200(18) 0.0245(15) -0.0024(13) 0.0014(13) 0.0004(14)
C11' 0.0300(17) 0.0283(19) 0.0301(16) -0.0015(14) 0.0058(13) -0.0013(14)
C12' 0.0336(19) 0.038(2) 0.0393(19) -0.0038(17) 0.0111(15) 0.0018(16)
C13' 0.0281(18) 0.045(3) 0.049(2) -0.0032(19) 0.0084(16) -0.0053(17)
C14' 0.0306(18) 0.041(2) 0.0385(19) -0.0042(17) 0.0040(15) -0.0099(16)
C15' 0.0212(14) 0.033(2) 0.0213(14) -0.0070(14) 0.0042(11) 0.0003(14)
C16' 0.0293(17) 0.037(2) 0.0217(15) 0.0010(15) 0.0024(12) 0.0049(15)
C17' 0.0249(16) 0.045(2) 0.0293(16) -0.0068(17) 0.0002(13) 0.0099(16)
C18' 0.0238(16) 0.051(3) 0.0313(17) -0.0054(17) 0.0075(13) 0.0007(16)
C19' 0.0291(18) 0.039(2) 0.0284(17) -0.0014(15) 0.0046(13) -0.0083(16)
C20' 0.0245(16) 0.032(2) 0.0253(16) -0.0030(14) 0.0019(12) 0.0002(14)

loop_
_atom_type_symbol
_atom_type_description
_atom_type_scat_dispersion_real
_atom_type_scat_dispersion_imag
_atom_type_scat_source
C C 0.0181 0.0091 'International Tables Vol C Tables 4.2.6.8 and 6.1.1.4'
H H 0.0000 0.0000 'International Tables Vol C Tables 4.2.6.8 and 6.1.1.4'
F F 0.0727 0.0534 'International Tables Vol C Tables 4.2.6.8 and 6.1.1.4'
N N 0.0311 0.0180 'International Tables Vol C Tables 4.2.6.8 and 6.1.1.4'
O O 0.0492 0.0322 'International Tables Vol C Tables 4.2.6.8 and 6.1.1.4'
S S 0.3331 0.5567 'International Tables Vol C Tables 4.2.6.8 and 6.1.1.4'

loop_
_geom_angle_atom_site_label_1
_geom_angle_atom_site_label_2
_geom_angle_atom_site_label_3
_geom_angle
O1 S1 C1 108.92(15)
O1 S1 C15 108.04(15)
O2 S1 O1 117.92(15)
O2 S1 C1 109.00(16)
O2 S1 C15 107.94(15)
C15 S1 C1 104.15(14)
C6 N1 C3 108.7(2)
C6 N1 C10 108.8(2)
C10 N1 C3 112.9(2)
S1 C1 H1 110.2
C2 C1 S1 110.7(2)
C2 C1 H1 110.2
C5 C1 S1 111.1(2)
C5 C1 H1 110.2
C5 C1 C2 104.4(3)
C1 C2 H2A 110.6
C1 C2 H2B 110.6
C1 C2 C3 105.6(3)
H2A C2 H2B 108.8
C3 C2 H2A 110.6
C3 C2 H2B 110.6
N1 C3 C2 113.4(3)
N1 C3 H3 109.2
N1 C3 C4 111.2(3)
C2 C3 H3 109.2
C2 C3 C4 104.5(2)
C4 C3 H3 109.2
C3 C4 H4A 110.2
C3 C4 H4B 110.2
H4A C4 H4B 108.5
C5 C4 C3 107.5(3)
C5 C4 H4A 110.2
C5 C4 H4B 110.2
C1 C5 C4 105.6(3)
C1 C5 H5A 110.6
C1 C5 H5B 110.6
C4 C5 H5A 110.6
C4 C5 H5B 110.6
H5A C5 H5B 108.7
N1 C6 H6A 108.7
N1 C6 H6B 108.7
N1 C6 C7 114.0(3)
H6A C6 H6B 107.6
C7 C6 H6A 108.7
C7 C6 H6B 108.7
C8 C7 C6 121.0(3)
C8 C7 C11 119.7(3)
C11 C7 C6 119.3(3)
C7 C8 C9 119.7(3)
C7 C8 C14 119.1(3)
C14 C8 C9 121.2(3)
C8 C9 H9A 109.3
C8 C9 H9B 109.3
C8 C9 C10 111.5(3)
H9A C9 H9B 108.0
C10 C9 H9A 109.3
C10 C9 H9B 109.3
N1 C10 C9 109.4(3)
N1 C10 H10A 109.8
N1 C10 H10B 109.8
C9 C10 H10A 109.8
C9 C10 H10B 109.8
H10A C10 H10B 108.2
C7 C11 H11 119.4
C12 C11 C7 121.1(4)
C12 C11 H11 119.4
C11 C12 H12 120.2
C11 C12 C13 119.5(4)
C13 C12 H12 120.2
C12 C13 H13 120.1
C14 C13 C12 119.7(4)
C14 C13 H13 120.1
C8 C14 H14 119.6
C13 C14 C8 120.8(4)
C13 C14 H14 119.6
C16 C15 S1 119.6(3)
C16 C15 C20 122.7(3)
C20 C15 S1 117.7(3)
C15 C16 H16 121.5
C15 C16 C17 117.0(3)
C17 C16 H16 121.5
F1 C17 C16 118.7(4)
F1 C17 C18 118.4(3)
C18 C17 C16 122.9(4)
C17 C18 H18 121.5
C19 C18 C17 117.1(3)
C19 C18 H18 121.5
F2 C19 C18 118.1(3)
F2 C19 C20 118.3(3)
C18 C19 C20 123.7(3)
C15 C20 H20 121.7
C19 C20 C15 116.6(3)
C19 C20 H20 121.7
O1' S1' C1' 110.01(16)
O1' S1' C15' 108.06(15)
O2' S1' O1' 118.91(14)
O2' S1' C1' 107.07(15)
O2' S1' C15' 107.19(16)
C15' S1' C1' 104.67(14)
C3' N1' C6' 109.3(2)
C10' N1' C3' 113.0(3)
C10' N1' C6' 108.7(3)
S1' C1' H1' 109.6
C2' C1' S1' 109.1(2)
C2' C1' H1' 109.6
C5' C1' S1' 113.2(2)
C5' C1' H1' 109.6
C5' C1' C2' 105.6(3)
C1' C2' H2'A 110.5
C1' C2' H2'B 110.5
H2'A C2' H2'B 108.7
C3' C2' C1' 106.0(3)
C3' C2' H2'A 110.5
C3' C2' H2'B 110.5
N1' C3' C2' 111.8(3)
N1' C3' H3' 109.5
N1' C3' C4' 114.7(3)
C2' C3' H3' 109.5
C2' C3' C4' 101.4(3)
C4' C3' H3' 109.5
C3' C4' H4'A 111.1
C3' C4' H4'B 111.1
H4'A C4' H4'B 109.0
C5' C4' C3' 103.5(3)
C5' C4' H4'A 111.1
C5' C4' H4'B 111.1
C1' C5' H5'A 110.8
C1' C5' H5'B 110.8
C4' C5' C1' 105.0(3)
C4' C5' H5'A 110.8
C4' C5' H5'B 110.8
H5'A C5' H5'B 108.8
N1' C6' H6'A 108.9
N1' C6' H6'B 108.9
N1' C6' C7' 113.4(3)
H6'A C6' H6'B 107.7
C7' C6' H6'A 108.9
C7' C6' H6'B 108.9
C8' C7' C6' 121.4(3)
C8' C7' C11' 120.0(3)
C11' C7' C6' 118.6(3)
C7' C8' C9' 119.6(3)
C7' C8' C14' 118.4(3)
C14' C8' C9' 122.0(3)
C8' C9' H9'A 109.2
C8' C9' H9'B 109.2
C8' C9' C10' 112.0(3)
H9'A C9' H9'B 107.9
C10' C9' H9'A 109.2
C10' C9' H9'B 109.2
N1' C10' C9' 110.6(3)
N1' C10' H10C 109.5
N1' C10' H10D 109.5
C9' C10' H10C 109.5
C9' C10' H10D 109.5
H10C C10' H10D 108.1
C7' C11' H11' 119.7
C12' C11' C7' 120.6(3)
C12' C11' H11' 119.7
C11' C12' H12' 120.3
C13' C12' C11' 119.4(4)
C13' C12' H12' 120.3
C12' C13' H13' 120.0
C14' C13' C12' 120.0(4)
C14' C13' H13' 120.0
C8' C14' H14' 119.2
C13' C14' C8' 121.5(4)
C13' C14' H14' 119.2
C16' C15' S1' 119.2(3)
C20' C15' S1' 118.0(3)
C20' C15' C16' 122.8(3)
C15' C16' H16' 121.8
C17' C16' C15' 116.4(4)
C17' C16' H16' 121.8
F1' C17' C16' 118.1(4)
F1' C17' C18' 118.0(3)
C18' C17' C16' 124.0(4)
C17' C18' H18' 121.6
C17' C18' C19' 116.8(3)
C19' C18' H18' 121.6
F2' C19' C18' 118.9(3)
F2' C19' C20' 118.2(3)
C20' C19' C18' 122.9(4)
C15' C20' H20' 121.4
C19' C20' C15' 117.1(3)
C19' C20' H20' 121.4

loop_
_geom_bond_atom_site_label_1
_geom_bond_atom_site_label_2
_geom_bond_distance
S1 O1 1.441(2)
S1 O2 1.431(3)
S1 C1 1.793(3)
S1 C15 1.773(3)
F1 C17 1.347(4)
F2 C19 1.359(4)
N1 C3 1.471(4)
N1 C6 1.459(4)
N1 C10 1.462(4)
C1 H1 1.0000
C1 C2 1.526(4)
C1 C5 1.523(5)
C2 H2A 0.9900
C2 H2B 0.9900
C2 C3 1.533(4)
C3 H3 1.0000
C3 C4 1.548(5)
C4 H4A 0.9900
C4 H4B 0.9900
C4 C5 1.543(4)
C5 H5A 0.9900
C5 H5B 0.9900
C6 H6A 0.9900
C6 H6B 0.9900
C6 C7 1.504(4)
C7 C8 1.386(5)
C7 C11 1.389(5)
C8 C9 1.514(5)
C8 C14 1.395(5)
C9 H9A 0.9900
C9 H9B 0.9900
C9 C10 1.525(4)
C10 H10A 0.9900
C10 H10B 0.9900
C11 H11 0.9500
C11 C12 1.375(5)
C12 H12 0.9500
C12 C13 1.389(6)
C13 H13 0.9500
C13 C14 1.382(6)
C14 H14 0.9500
C15 C16 1.382(5)
C15 C20 1.392(5)
C16 H16 0.9500
C16 C17 1.385(5)
C17 C18 1.379(6)
C18 H18 0.9500
C18 C19 1.373(6)
C19 C20 1.377(5)
C20 H20 0.9500
S1' O1' 1.438(3)
S1' O2' 1.435(3)
S1' C1' 1.789(3)
S1' C15' 1.782(3)
F1' C17' 1.356(4)
F2' C19' 1.353(4)
N1' C3' 1.467(4)
N1' C6' 1.470(4)
N1' C10' 1.458(5)
C1' H1' 1.0000
C1' C2' 1.549(4)
C1' C5' 1.539(5)
C2' H2'A 0.9900
C2' H2'B 0.9900
C2' C3' 1.527(5)
C3' H3' 1.0000
C3' C4' 1.541(4)
C4' H4'A 0.9900
C4' H4'B 0.9900
C4' C5' 1.529(5)
C5' H5'A 0.9900
C5' H5'B 0.9900
C6' H6'A 0.9900
C6' H6'B 0.9900
C6' C7' 1.508(4)
C7' C8' 1.394(5)
C7' C11' 1.402(5)
C8' C9' 1.502(5)
C8' C14' 1.396(5)
C9' H9'A 0.9900
C9' H9'B 0.9900
C9' C10' 1.519(5)
C10' H10C 0.9900
C10' H10D 0.9900
C11' H11' 0.9500
C11' C12' 1.387(5)
C12' H12' 0.9500
C12' C13' 1.387(6)
C13' H13' 0.9500
C13' C14' 1.382(6)
C14' H14' 0.9500
C15' C16' 1.386(5)
C15' C20' 1.382(5)
C16' H16' 0.9500
C16' C17' 1.381(5)
C17' C18' 1.365(6)
C18' H18' 0.9500
C18' C19' 1.386(6)
C19' C20' 1.378(5)
C20' H20' 0.9500
